data_1571580
loop_
_publ_author_name
'Liu, Yu'
'Coles, Nathan T.'
'Cajiao, Nathalia'
'Taylor, Laurence J.'
'Davies, E. Stephen'
'Barbour, Alistair'
'Morgan, Patrick J.'
'Butler, Kevin'
'Pointer-Gleadhill, Ben'
'Argent, Stephen P.'
'McMaster, Jonathan'
'Neidig, Michael L.'
'Robinson, David'
'Kays, Deborah L.'

_publ_section_title
;
 Mechanistic investigations of the Fe(ii) mediated synthesis of
 squaraines.
;
_journal_issue 25
_journal_name_full 'Chemical science'
_journal_page_first 9599
_journal_page_last 9611
_journal_paper_doi 10.1039/d4sc01286k
_journal_volume 15
_journal_year 2024
_chemical_formula_moiety 'C77 H76 Fe O4, 1[C6H14]'
_chemical_formula_sum 'C83 H90 Fe O4'
_chemical_formula_weight 1207.39
_space_group_crystal_system triclinic
_space_group_IT_number 2
_space_group_name_Hall '-P 1'
_space_group_name_H-M_alt 'P -1'
_atom_sites_solution_hydrogens geom
_atom_sites_solution_primary dual
_atom_sites_solution_secondary difmap
_audit_creation_date 2023-12-14
_audit_creation_method
;
Olex2 1.5
(compiled 2023.08.24 svn.re1ec1418 for OlexSys, GUI svn.r6817)
;
_audit_update_record
;
2024-02-21 deposited with the CCDC.	2024-05-07 downloaded from the CCDC.
;
_cell_angle_alpha 102.728(2)
_cell_angle_beta 99.634(2)
_cell_angle_gamma 107.973(2)
_cell_formula_units_Z 2
_cell_length_a 12.1282(3)
_cell_length_b 14.9679(3)
_cell_length_c 20.5823(5)
_cell_measurement_reflns_used 15319
_cell_measurement_temperature 120(2)
_cell_measurement_theta_max 74.4430
_cell_measurement_theta_min 3.9680
_cell_volume 3353.35(15)
_computing_cell_refinement 'CrysAlisPro 1.171.38.43 (Rigaku OD, 2015)'
_computing_data_collection 'CrysAlisPro 1.171.38.43 (Rigaku OD, 2015)'
_computing_data_reduction 'CrysAlisPro 1.171.38.43 (Rigaku OD, 2015)'
_computing_molecular_graphics 'Olex2 1.5 (Dolomanov et al., 2009)'
_computing_publication_material 'Olex2 1.5 (Dolomanov et al., 2009)'
_computing_structure_refinement 'SHELXL 2018/3 (Sheldrick, 2015)'
_computing_structure_solution 'SHELXT 2018/2 (Sheldrick, 2018)'
_diffrn_ambient_environment N~2~
_diffrn_ambient_temperature 120(2)
_diffrn_crystal_treatment 'flash frozen in gaseous N2'
_diffrn_detector 'CCD area detector'
_diffrn_detector_area_resol_mean 5.2349
_diffrn_detector_type 'Agilent Diffraction Atlas S2 detector'
_diffrn_measured_fraction_theta_full 0.999
_diffrn_measured_fraction_theta_max 0.968
_diffrn_measurement_details
;
List of Runs (angles in degrees, time in seconds):

  # Type    Start    End  Width  t~exp~   \w     \q     \k     \f   Frames
#--------------------------------------------------------------------------
  1  \w    -83.00 -46.00   1.00    3.00    --  -42.83 125.00-180.00   37
  2  \w    -46.00   7.00   1.00    3.00    --  -42.83  38.00-180.00   53
  3  \w    -49.00  30.00   1.00    3.00    --  -42.83  38.00   0.00   79
  4  \w   -120.00  -6.00   1.00    3.00    --  -42.83 -19.00-180.00  114
  5  \w      7.00  78.00   1.00    3.00    --   42.83 -99.00  90.00   71
  6  \w     32.00  80.00   1.00   12.00    --  106.43 -30.00-120.00   48
  7  \w     82.00 168.00   1.00   12.00    --  106.43  45.00  60.00   86
  8  \w     32.00  77.00   1.00   12.00    --  106.43 -30.00 -60.00   45
  9  \w    124.00 170.00   1.00   12.00    --  106.43 125.00 -90.00   46
 10  \w     35.00  82.00   1.00   12.00    --  106.43 -30.00-180.00   47
 11  \w     85.00 113.00   1.00   12.00    --  106.43-112.00  86.00   28
 12  \w     38.00  79.00   1.00   12.00    --  106.43-125.00  30.00   41
 13  \w     41.00  67.00   1.00   12.00    --  106.43-125.00-120.00   26
 14  \w     89.00 115.00   1.00   12.00    --  106.43-125.00-120.00   26
 15  \w     52.00 131.00   1.00   12.00    --  106.43 -77.00   0.00   79
 16  \w     27.00 124.00   1.00   12.00    --  106.43 -15.00  90.00   97
 17  \w     90.00 117.00   1.00   12.00    --  106.43  30.00 120.00   27
 18  \w    124.00 177.00   1.00   12.00    --  106.43  30.00 120.00   53
 19  \w     64.00 113.00   1.00   12.00    --  106.43-125.00   0.00   49
 20  \w     34.00 132.00   1.00   12.00    --  106.43 -77.00-180.00   98
 21  \w     33.00  90.00   1.00   12.00    --  106.43 -30.00  30.00   57
;
_diffrn_measurement_device '\k-geometry diffractometer'
_diffrn_measurement_device_type 'SuperNova, Atlas S2'
_diffrn_measurement_method '\w scans'
_diffrn_measurement_specimen_support 'MiTeGen micromount'
_diffrn_orient_matrix_type 'CrysAlisPro convention (1999,Acta A55,543-557)'
_diffrn_orient_matrix_UB_11 -0.0736575000
_diffrn_orient_matrix_UB_12 0.0161103000
_diffrn_orient_matrix_UB_13 0.0526704000
_diffrn_orient_matrix_UB_21 -0.1167323000
_diffrn_orient_matrix_UB_22 -0.0559551000
_diffrn_orient_matrix_UB_23 -0.0573805000
_diffrn_orient_matrix_UB_31 -0.0027016000
_diffrn_orient_matrix_UB_32 -0.0969166000
_diffrn_orient_matrix_UB_33 0.0150455000
_diffrn_radiation_monochromator mirror
_diffrn_radiation_probe x-ray
_diffrn_radiation_type 'Cu K\a'
_diffrn_radiation_wavelength 1.54184
_diffrn_reflns_av_R_equivalents 0.0228
_diffrn_reflns_av_unetI/netI 0.0288
_diffrn_reflns_Laue_measured_fraction_full 0.999
_diffrn_reflns_Laue_measured_fraction_max 0.968
_diffrn_reflns_limit_h_max 15
_diffrn_reflns_limit_h_min -12
_diffrn_reflns_limit_k_max 11
_diffrn_reflns_limit_k_min -18
_diffrn_reflns_limit_l_max 25
_diffrn_reflns_limit_l_min -23
_diffrn_reflns_number 26597
_diffrn_reflns_point_group_measured_fraction_full 0.999
_diffrn_reflns_point_group_measured_fraction_max 0.968
_diffrn_reflns_theta_full 67.684
_diffrn_reflns_theta_max 74.625
_diffrn_reflns_theta_min 3.243
_diffrn_source 'microfocus sealed tube'
_diffrn_source_type 'Agilent Diffraction microfocus tube'
_exptl_absorpt_coefficient_mu 2.191
_exptl_absorpt_correction_T_max 0.799
_exptl_absorpt_correction_T_min 0.497
_exptl_absorpt_correction_type gaussian
_exptl_absorpt_process_details
;
CrysAlisPro 1.171.38.43 (Rigaku Oxford Diffraction, 2015)
Numerical absorption correction based on gaussian integration over
			a multifaceted crystal model
Empirical absorption correction using spherical harmonics,
 implemented in SCALE3 ABSPACK scaling algorithm.
;
_exptl_crystal_colour colourless
_exptl_crystal_colour_primary colourless
_exptl_crystal_density_diffrn 1.196
_exptl_crystal_description block
_exptl_crystal_F_000 1292
_exptl_crystal_size_max 0.475
_exptl_crystal_size_mid 0.294
_exptl_crystal_size_min 0.139
_refine_diff_density_max 0.282
_refine_diff_density_min -0.432
_refine_diff_density_rms 0.040
_refine_ls_extinction_method none
_refine_ls_goodness_of_fit_ref 1.038
_refine_ls_hydrogen_treatment constr
_refine_ls_matrix_type full
_refine_ls_number_parameters 803
_refine_ls_number_reflns 13303
_refine_ls_number_restraints 276
_refine_ls_restrained_S_all 1.029
_refine_ls_R_factor_all 0.0408
_refine_ls_R_factor_gt 0.0395
_refine_ls_shift/su_max 0.002
_refine_ls_shift/su_mean 0.000
_refine_ls_structure_factor_coef Fsqd
_refine_ls_weighting_details 'w=1/[\s^2^(Fo^2^)+(0.0614P)^2^+0.8740P] where P=(Fo^2^+2Fc^2^)/3'
_refine_ls_weighting_scheme calc
_refine_ls_wR_factor_gt 0.1082
_refine_ls_wR_factor_ref 0.1095
_reflns_Friedel_coverage 0.000
_reflns_number_gt 12829
_reflns_number_total 13303
_reflns_threshold_expression 'I > 2\s(I)'
_cod_data_source_file d4sc01286k15.cif
_cod_data_source_block 13
_cod_depositor_comments 'Adding full bibliography for 1571567--1571581.cif.'
_cod_original_cell_volume 3353.35(14)
_cod_database_code 1571580
_nottingham_internal_coll_name FEYLLO
_nottingham_internal_coll_number 17907
_nottingham_internal_coll_client YL/DLK
_nottingham_internal_coll_type custom
_nottingham_internal_coll_frame_method '\w scans'
_nottingham_internal_coll_frame_time '12.00, 3.00'
_nottingham_internal_coll_frame_width 1.00
_nottingham_internal_coll_user pcxyl12
_nottingham_internal_coll_date 07/09/2018
_nottingham_internal_coll_location NOTTS
_nottingham_internal_coll_instrument 'GVB, PL13110001'
_nottingham_internal_process_date 07/09/2018
_nottingham_internal_process_user pcxyl12
_nottingham_internal_solution_date 14/12/2023
_nottingham_internal_solution_user pczntc
_nottingham_internal_refinement_date 14/12/2023
_nottingham_internal_refinement_user pczntc/pczspa
_nottingham_internal_self_archive_date 14/12/2023
_nottingham_internal_self_validation_date 14/12/2023
_nottingham_internal_self_validation_user pczntc
_shelx_shelxl_version_number 2018/3
_chemical_oxdiff_formula 'C83 H64 O4 Fe'
_chemical_oxdiff_usercomment 'FEYLLO  GVB-1590 IN FOMBLIN FILM ON MICROMOUNT FOR HMH/NRC'
_shelx_space_group_comment
;
The symmetry employed for this shelxl refinement is uniquely defined
by the following loop, which should always be used as a source of
symmetry information in preference to the above space-group names.
They are only intended as comments.
;
_olex2_refinement_description
;
1. Fixed Uiso
 At 1.2 times of:
  All C(H) groups
 At 1.5 times of:
  All C(H,H,H) groups
2. Shared sites
{O1A, O1B}
3. Restrained distances
 C4A-C3A = C4B-C3B
 1.56 with sigma of 0.02
 C3A-C2A = C3B-C2B
 1.53 with sigma of 0.02
 C6A-C11 \\sim C6B-C41
 with sigma of 0.02
 C41-C3A \\sim C3B-C11
 with sigma of 0.02
4. Uiso/Uaniso restraints and constraints
O1A \\sim C2A \\sim C3A \\sim C4A \\sim O5A \\sim C6A \\sim O1B \\sim C2B \\sim
C3B \\sim C4B \\sim O5B \\sim C6B: within 2A with sigma of 0.01 and sigma for
terminal atoms of 0.02 within 2A
Uanis(O1A) = Uanis(O1B)
5. Rigid body (RIGU) restrains
 O1A, C2A, C3A, C4A, O5A, C6A, O1B, C2B, C3B, C4B, O5B, C6B
 with sigma for 1-2 distances of 0.004 and sigma for 1-3 distances of 0.004
6. Same fragment restrains
{O1A, C2A, C3A, C4A, O5A, C6A} sigma for 1-2: 0.02, 1-3: 0.04
as in
{O1B, C2B, C3B, C4B, O5B, C6B}
7. Others
 Sof(O1B)=Sof(C2B)=Sof(C3B)=Sof(H3B)=Sof(C4B)=Sof(O5B)=Sof(C6B)=1-FVAR(1)
 Sof(O1A)=Sof(C2A)=Sof(C3A)=Sof(H3A)=Sof(C4A)=Sof(O5A)=Sof(C6A)=FVAR(1)
8.a Ternary CH refined with riding coordinates:
 C3A(H3A), C3B(H3B)
8.b Aromatic/amide H refined with riding coordinates:
 C13(H13), C14(H14), C15(H15), C23(H23), C25(H25), C33(H33), C35(H35),
 C43(H43), C44(H44), C45(H45), C53(H53), C55(H55), C63(H63), C65(H65), C73(H73),
  C74(H74), C75(H75), C83(H83), C85(H85), C93(H93), C95(H95)
8.c Idealised Me refined as rotating group:
 C27(H27A,H27B,H27C), C28(H28A,H28B,H28C), C29(H29A,H29B,H29C), C37(H37A,H37B,
 H37C), C38(H38A,H38B,H38C), C39(H39A,H39B,H39C), C57(H57A,H57B,H57C), C58(H58A,
 H58B,H58C), C59(H59A,H59B,H59C), C67(H67A,H67B,H67C), C68(H68A,H68B,H68C),
 C69(H69A,H69B,H69C), C87(H87A,H87B,H87C), C88(H88A,H88B,H88C), C89(H89A,H89B,
 H89C), C97(H97A,H97B,H97C), C98(H98A,H98B,H98C), C99(H99A,H99B,H99C)
;
_smtbx_masks_special_details
;
A solvent mask was calculated and 101 electrons were 
found in a volume of 472\%A^3^ in 1 void per unit cell. 
This is consistent with the presence of 
1[C6H14] per Asymmetric Unit 
which account for 100 electrons 
per unit cell.
;
_smtbx_masks_void_probe_radius 1.2
_smtbx_masks_void_truncation_radius 1.2
_olex2_exptl_crystal_mounting_method 'in fomblin film on a micromount'
_olex2_submission_special_instructions 'No special instructions were received'
_oxdiff_exptl_absorpt_empirical_details
;
Empirical correction (ABSPACK) includes:
- Absorption correction using spherical harmonics
- Frame scaling
;
_oxdiff_exptl_absorpt_empirical_full_max 1.494
_oxdiff_exptl_absorpt_empirical_full_min 0.586

loop_
_space_group_symop_operation_xyz
'x, y, z'
'-x, -y, -z'

loop_
_atom_site_label
_atom_site_type_symbol
_atom_site_fract_x
_atom_site_fract_y
_atom_site_fract_z
_atom_site_U_iso_or_equiv
_atom_site_adp_type
_atom_site_occupancy
_atom_site_site_symmetry_order
_atom_site_calc_flag
_atom_site_refinement_flags_posn
_atom_site_refinement_flags_adp
_atom_site_refinement_flags_occupancy
_atom_site_disorder_assembly
_atom_site_disorder_group
Fe1 Fe 0.30526(2) 0.73850(2) 0.73936(2) 0.02660(7) Uani 1 1 d . . . . .
O1A O 0.23378(9) 0.60256(7) 0.70002(5) 0.0268(2) Uani 0.461(14) 1 d D U P A 1
C2A C 0.2299(11) 0.5242(9) 0.7190(10) 0.0219(14) Uani 0.461(14) 1 d D U P A 1
C3A C 0.3416(6) 0.4975(5) 0.7429(4) 0.0202(11) Uani 0.461(14) 1 d D U P A 1
H3A H 0.387153 0.544117 0.789435 0.024 Uiso 0.461(14) 1 calc R U P A 1
C4A C 0.2426(12) 0.4093(7) 0.7540(5) 0.0220(14) Uani 0.461(14) 1 d D U P A 1
O5A O 0.2491(18) 0.3404(9) 0.7730(7) 0.0308(18) Uani 0.461(14) 1 d D U P A 1
C6A C 0.1542(6) 0.4544(5) 0.7398(4) 0.0228(11) Uani 0.461(14) 1 d D U P A 1
O1B O 0.23378(9) 0.60256(7) 0.70002(5) 0.0268(2) Uani 0.539(14) 1 d D U P A 2
C2B C 0.2413(10) 0.5264(7) 0.7164(9) 0.0237(13) Uani 0.539(14) 1 d D U P A 2
C3B C 0.1327(5) 0.4389(4) 0.7187(4) 0.0205(9) Uani 0.539(14) 1 d D U P A 2
H3B H 0.087862 0.400232 0.670126 0.025 Uiso 0.539(14) 1 calc R U P A 2
C4B C 0.2378(10) 0.4019(6) 0.7391(4) 0.0224(12) Uani 0.539(14) 1 d D U P A 2
O5B O 0.2396(15) 0.3314(8) 0.7576(6) 0.0319(17) Uani 0.539(14) 1 d D U P A 2
C6B C 0.3224(6) 0.4813(5) 0.7229(4) 0.0237(10) Uani 0.539(14) 1 d D U P A 2
C11 C 0.04114(12) 0.44439(10) 0.76000(7) 0.0223(3) Uani 1 1 d D . . . .
C12 C -0.06084(12) 0.35779(10) 0.74254(7) 0.0246(3) Uani 1 1 d . . . . .
C13 C -0.15324(13) 0.35575(11) 0.77494(8) 0.0313(3) Uani 1 1 d . . . . .
H13 H -0.221094 0.296973 0.763165 0.038 Uiso 1 1 calc R U . . .
C14 C -0.14799(15) 0.43777(12) 0.82396(9) 0.0360(3) Uani 1 1 d . . . . .
H14 H -0.211533 0.435391 0.845760 0.043 Uiso 1 1 calc R U . . .
C15 C -0.04928(15) 0.52318(12) 0.84084(8) 0.0334(3) Uani 1 1 d . . . . .
H15 H -0.045833 0.579967 0.873976 0.040 Uiso 1 1 calc R U . . .
C16 C 0.04542(13) 0.52721(10) 0.80991(7) 0.0257(3) Uani 1 1 d . . . . .
C21 C -0.07730(12) 0.26632(10) 0.68837(7) 0.0256(3) Uani 1 1 d . . . . .
C22 C -0.12490(14) 0.25663(11) 0.61922(7) 0.0299(3) Uani 1 1 d . . . . .
C23 C -0.15122(13) 0.16764(11) 0.56991(7) 0.0304(3) Uani 1 1 d . . . . .
H23 H -0.183517 0.160970 0.522996 0.036 Uiso 1 1 calc R U . . .
C24 C -0.13153(13) 0.08833(11) 0.58744(8) 0.0297(3) Uani 1 1 d . . . . .
C25 C -0.08324(13) 0.09994(11) 0.65599(8) 0.0297(3) Uani 1 1 d . . . . .
H25 H -0.068737 0.046425 0.668555 0.036 Uiso 1 1 calc R U . . .
C26 C -0.05521(13) 0.18758(10) 0.70717(7) 0.0272(3) Uani 1 1 d . . . . .
C27 C -0.14933(19) 0.34025(13) 0.59802(9) 0.0439(4) Uani 1 1 d . . . . .
H27A H -0.198152 0.364002 0.625914 0.066 Uiso 1 1 calc R U . . .
H27B H -0.192454 0.317444 0.549265 0.066 Uiso 1 1 calc R U . . .
H27C H -0.073253 0.393687 0.605106 0.066 Uiso 1 1 calc R U . . .
C28 C -0.16259(16) -0.00785(12) 0.53337(9) 0.0392(4) Uani 1 1 d . . . . .
H28A H -0.229717 -0.016078 0.495835 0.059 Uiso 1 1 calc R U . . .
H28B H -0.185333 -0.061878 0.553893 0.059 Uiso 1 1 calc R U . . .
H28C H -0.092932 -0.008117 0.515224 0.059 Uiso 1 1 calc R U . . .
C29 C -0.00365(15) 0.19629(12) 0.78122(8) 0.0338(3) Uani 1 1 d . . . . .
H29A H 0.075846 0.248179 0.798119 0.051 Uiso 1 1 calc R U . . .
H29B H 0.003212 0.133778 0.784441 0.051 Uiso 1 1 calc R U . . .
H29C H -0.056505 0.212569 0.809210 0.051 Uiso 1 1 calc R U . . .
C31 C 0.15071(13) 0.62147(10) 0.83346(7) 0.0257(3) Uani 1 1 d . . . . .
C32 C 0.14092(13) 0.70297(10) 0.81317(7) 0.0267(3) Uani 1 1 d . . . . .
C33 C 0.23861(14) 0.79223(11) 0.83777(7) 0.0299(3) Uani 1 1 d . . . . .
H33 H 0.232762 0.847159 0.823516 0.036 Uiso 1 1 calc R U . . .
C34 C 0.34532(14) 0.80200(11) 0.88324(8) 0.0321(3) Uani 1 1 d . . . . .
C35 C 0.35209(14) 0.71975(12) 0.90147(7) 0.0322(3) Uani 1 1 d . . . . .
H35 H 0.424355 0.724705 0.930874 0.039 Uiso 1 1 calc R U . . .
C36 C 0.25667(14) 0.62985(11) 0.87824(7) 0.0291(3) Uani 1 1 d . . . . .
C37 C 0.02682(15) 0.69672(12) 0.76642(8) 0.0358(3) Uani 1 1 d . . . . .
H37A H -0.000145 0.638235 0.726685 0.054 Uiso 1 1 calc R U . . .
H37B H 0.041892 0.755391 0.750475 0.054 Uiso 1 1 calc R U . . .
H37C H -0.035273 0.692469 0.791786 0.054 Uiso 1 1 calc R U . . .
C38 C 0.44633(17) 0.89948(13) 0.91405(9) 0.0457(4) Uani 1 1 d . . . . .
H38A H 0.493867 0.912221 0.880756 0.069 Uiso 1 1 calc R U . . .
H38B H 0.497446 0.898349 0.955891 0.069 Uiso 1 1 calc R U . . .
H38C H 0.413506 0.951417 0.925593 0.069 Uiso 1 1 calc R U . . .
C39 C 0.26909(17) 0.54618(13) 0.90458(9) 0.0422(4) Uani 1 1 d . . . . .
H39A H 0.251065 0.553061 0.949693 0.063 Uiso 1 1 calc R U . . .
H39B H 0.351254 0.547290 0.908951 0.063 Uiso 1 1 calc R U . . .
H39C H 0.213033 0.483799 0.872209 0.063 Uiso 1 1 calc R U . . .
C41 C 0.43336(12) 0.48769(9) 0.70163(7) 0.0229(3) Uani 1 1 d D . . . .
C42 C 0.54992(13) 0.51558(10) 0.74358(7) 0.0274(3) Uani 1 1 d . . . . .
C43 C 0.64258(14) 0.50898(14) 0.71311(9) 0.0404(4) Uani 1 1 d . . . . .
H43 H 0.720859 0.526805 0.741456 0.049 Uiso 1 1 calc R U . . .
C44 C 0.62256(17) 0.47693(16) 0.64230(10) 0.0468(4) Uani 1 1 d . . . . .
H44 H 0.686525 0.472794 0.622202 0.056 Uiso 1 1 calc R U . . .
C45 C 0.50853(17) 0.45094(14) 0.60103(8) 0.0408(4) Uani 1 1 d . . . . .
H45 H 0.494883 0.429707 0.552387 0.049 Uiso 1 1 calc R U . . .
C46 C 0.41349(13) 0.45544(11) 0.62966(7) 0.0285(3) Uani 1 1 d . . . . .
C51 C 0.57876(13) 0.55492(11) 0.82044(8) 0.0311(3) Uani 1 1 d . . . . .
C52 C 0.57478(14) 0.49220(11) 0.86203(8) 0.0314(3) Uani 1 1 d . . . . .
C53 C 0.60656(15) 0.53229(12) 0.93355(8) 0.0356(3) Uani 1 1 d . . . . .
H53 H 0.602974 0.489585 0.961761 0.043 Uiso 1 1 calc R U . . .
C54 C 0.64324(16) 0.63258(13) 0.96473(8) 0.0390(4) Uani 1 1 d . . . . .
C55 C 0.64688(17) 0.69327(12) 0.92236(9) 0.0421(4) Uani 1 1 d . . . . .
H55 H 0.671776 0.762046 0.942773 0.051 Uiso 1 1 calc R U . . .
C56 C 0.61516(16) 0.65653(12) 0.85076(9) 0.0396(4) Uani 1 1 d . . . . .
C57 C 0.53469(15) 0.38274(11) 0.83118(9) 0.0358(3) Uani 1 1 d . . . . .
H57A H 0.447358 0.355275 0.813319 0.054 Uiso 1 1 calc R U . . .
H57B H 0.558244 0.353168 0.866628 0.054 Uiso 1 1 calc R U . . .
H57C H 0.572394 0.368597 0.793535 0.054 Uiso 1 1 calc R U . . .
C58 C 0.6779(2) 0.67402(15) 1.04220(9) 0.0529(5) Uani 1 1 d . . . . .
H58A H 0.658939 0.620130 1.063110 0.079 Uiso 1 1 calc R U . . .
H58B H 0.633162 0.716487 1.055659 0.079 Uiso 1 1 calc R U . . .
H58C H 0.764020 0.712325 1.058078 0.079 Uiso 1 1 calc R U . . .
C59 C 0.6196(2) 0.72550(14) 0.80682(11) 0.0572(6) Uani 1 1 d . . . . .
H59A H 0.677769 0.721715 0.779495 0.086 Uiso 1 1 calc R U . . .
H59B H 0.643786 0.792786 0.836512 0.086 Uiso 1 1 calc R U . . .
H59C H 0.540187 0.706749 0.775941 0.086 Uiso 1 1 calc R U . . .
C61 C 0.29265(13) 0.42648(10) 0.58135(7) 0.0282(3) Uani 1 1 d . . . . .
C62 C 0.20932(15) 0.33054(11) 0.56459(7) 0.0314(3) Uani 1 1 d . . . . .
C63 C 0.10031(14) 0.30427(11) 0.51679(7) 0.0323(3) Uani 1 1 d . . . . .
H63 H 0.043316 0.239720 0.505994 0.039 Uiso 1 1 calc R U . . .
C64 C 0.07253(13) 0.36979(12) 0.48445(7) 0.0314(3) Uani 1 1 d . . . . .
C65 C 0.15616(14) 0.46399(11) 0.50179(7) 0.0305(3) Uani 1 1 d . . . . .
H65 H 0.138204 0.509660 0.480332 0.037 Uiso 1 1 calc R U . . .
C66 C 0.26584(13) 0.49386(11) 0.54976(7) 0.0285(3) Uani 1 1 d . . . . .
C67 C 0.2366(2) 0.25425(12) 0.59483(9) 0.0471(4) Uani 1 1 d . . . . .
H67A H 0.279600 0.222360 0.567036 0.071 Uiso 1 1 calc R U . . .
H67B H 0.161486 0.204990 0.594946 0.071 Uiso 1 1 calc R U . . .
H67C H 0.286383 0.285867 0.642131 0.071 Uiso 1 1 calc R U . . .
C68 C -0.04304(16) 0.33771(15) 0.43009(9) 0.0435(4) Uani 1 1 d . . . . .
H68A H -0.038913 0.294387 0.388000 0.065 Uiso 1 1 calc R U . . .
H68B H -0.055561 0.395478 0.420207 0.065 Uiso 1 1 calc R U . . .
H68C H -0.109812 0.302384 0.446702 0.065 Uiso 1 1 calc R U . . .
C69 C 0.35330(15) 0.59738(12) 0.56582(9) 0.0372(3) Uani 1 1 d . . . . .
H69A H 0.410272 0.598401 0.537131 0.056 Uiso 1 1 calc R U . . .
H69B H 0.396874 0.620815 0.614523 0.056 Uiso 1 1 calc R U . . .
H69C H 0.309549 0.640146 0.556244 0.056 Uiso 1 1 calc R U . . .
C71 C 0.43116(13) 0.98375(10) 0.69260(7) 0.0262(3) Uani 1 1 d . . . . .
C72 C 0.37597(14) 1.05213(11) 0.71049(8) 0.0292(3) Uani 1 1 d . . . . .
C73 C 0.41635(16) 1.14097(11) 0.69496(8) 0.0359(3) Uani 1 1 d . . . . .
H73 H 0.379421 1.187859 0.705972 0.043 Uiso 1 1 calc R U . . .
C74 C 0.51005(16) 1.16112(12) 0.66354(9) 0.0395(4) Uani 1 1 d . . . . .
H74 H 0.536136 1.221412 0.652602 0.047 Uiso 1 1 calc R U . . .
C75 C 0.56610(15) 1.09411(12) 0.64793(8) 0.0351(3) Uani 1 1 d . . . . .
H75 H 0.631262 1.109386 0.627231 0.042 Uiso 1 1 calc R U . . .
C76 C 0.52736(13) 1.00431(10) 0.66243(7) 0.0279(3) Uani 1 1 d . . . . .
C77 C 0.38517(12) 0.88668(10) 0.70720(7) 0.0244(3) Uani 1 1 d . . . . .
O78 O 0.29148(11) 0.82000(8) 0.66892(6) 0.0393(3) Uani 1 1 d . . . . .
O79 O 0.43885(10) 0.87149(8) 0.75966(6) 0.0360(2) Uani 1 1 d . . . . .
C81 C 0.28174(14) 1.03199(10) 0.74935(8) 0.0301(3) Uani 1 1 d . . . . .
C82 C 0.31731(16) 1.06383(11) 0.82182(8) 0.0346(3) Uani 1 1 d . . . . .
C83 C 0.22954(18) 1.04210(13) 0.85794(9) 0.0410(4) Uani 1 1 d . . . . .
H83 H 0.252746 1.063578 0.906849 0.049 Uiso 1 1 calc R U . . .
C84 C 0.11008(18) 0.99038(15) 0.82486(10) 0.0447(4) Uani 1 1 d . . . . .
C85 C 0.07706(16) 0.96035(14) 0.75320(9) 0.0401(4) Uani 1 1 d . . . . .
H85 H -0.004830 0.924686 0.729844 0.048 Uiso 1 1 calc R U . . .
C86 C 0.16079(14) 0.98122(12) 0.71502(8) 0.0330(3) Uani 1 1 d . . . . .
C87 C 0.44674(18) 1.11947(13) 0.85931(9) 0.0447(4) Uani 1 1 d . . . . .
H87A H 0.495098 1.081071 0.844285 0.067 Uiso 1 1 calc R U . . .
H87B H 0.455580 1.131176 0.908989 0.067 Uiso 1 1 calc R U . . .
H87C H 0.473969 1.182469 0.849116 0.067 Uiso 1 1 calc R U . . .
C88 C 0.0170(2) 0.9660(2) 0.86522(13) 0.0685(7) Uani 1 1 d . . . . .
H88A H 0.051637 0.951949 0.906625 0.103 Uiso 1 1 calc R U . . .
H88B H -0.052238 0.908340 0.836592 0.103 Uiso 1 1 calc R U . . .
H88C H -0.008611 1.021911 0.878580 0.103 Uiso 1 1 calc R U . . .
C89 C 0.12067(16) 0.95095(14) 0.63742(9) 0.0401(4) Uani 1 1 d . . . . .
H89A H 0.129612 1.009403 0.621676 0.060 Uiso 1 1 calc R U . . .
H89B H 0.036418 0.907224 0.622191 0.060 Uiso 1 1 calc R U . . .
H89C H 0.169927 0.916567 0.618007 0.060 Uiso 1 1 calc R U . . .
C91 C 0.58961(12) 0.93257(10) 0.64952(7) 0.0273(3) Uani 1 1 d . . . . .
C92 C 0.55809(14) 0.86232(11) 0.58555(8) 0.0336(3) Uani 1 1 d . . . . .
C93 C 0.61526(16) 0.79464(12) 0.57718(9) 0.0384(4) Uani 1 1 d . . . . .
H93 H 0.595045 0.747692 0.533543 0.046 Uiso 1 1 calc R U . . .
C94 C 0.70076(15) 0.79359(12) 0.63051(9) 0.0381(4) Uani 1 1 d . . . . .
C95 C 0.73087(14) 0.86433(12) 0.69341(9) 0.0346(3) Uani 1 1 d . . . . .
H95 H 0.789835 0.864852 0.730385 0.042 Uiso 1 1 calc R U . . .
C96 C 0.67758(13) 0.93424(11) 0.70395(8) 0.0297(3) Uani 1 1 d . . . . .
C97 C 0.4629(2) 0.85902(15) 0.52705(9) 0.0522(5) Uani 1 1 d . . . . .
H97A H 0.388663 0.852880 0.541656 0.078 Uiso 1 1 calc R U . . .
H97B H 0.448306 0.802498 0.487715 0.078 Uiso 1 1 calc R U . . .
H97C H 0.489531 0.919520 0.513626 0.078 Uiso 1 1 calc R U . . .
C98 C 0.7602(2) 0.71816(16) 0.62158(13) 0.0572(5) Uani 1 1 d . . . . .
H98A H 0.726067 0.672556 0.575013 0.086 Uiso 1 1 calc R U . . .
H98B H 0.746484 0.681737 0.655425 0.086 Uiso 1 1 calc R U . . .
H98C H 0.846469 0.751272 0.628499 0.086 Uiso 1 1 calc R U . . .
C99 C 0.71364(15) 1.00960(13) 0.77290(8) 0.0391(4) Uani 1 1 d . . . . .
H99A H 0.728584 1.074838 0.766419 0.059 Uiso 1 1 calc R U . . .
H99B H 0.786731 1.008552 0.800933 0.059 Uiso 1 1 calc R U . . .
H99C H 0.649104 0.994539 0.796297 0.059 Uiso 1 1 calc R U . . .

loop_
_atom_site_aniso_label
_atom_site_aniso_U_11
_atom_site_aniso_U_22
_atom_site_aniso_U_33
_atom_site_aniso_U_23
_atom_site_aniso_U_13
_atom_site_aniso_U_12
Fe1 0.02714(12) 0.01972(11) 0.03455(13) 0.01077(9) 0.00971(9) 0.00761(9)
O1A 0.0293(5) 0.0219(5) 0.0320(5) 0.0111(4) 0.0082(4) 0.0107(4)
C2A 0.017(2) 0.023(2) 0.029(3) 0.0073(18) 0.004(2) 0.0132(18)
C3A 0.023(2) 0.018(2) 0.022(3) 0.0068(19) 0.0074(18) 0.0076(17)
C4A 0.0200(19) 0.025(2) 0.020(3) 0.007(2) 0.006(2) 0.0060(16)
O5A 0.029(3) 0.035(3) 0.038(5) 0.023(3) 0.013(3) 0.015(2)
C6A 0.022(2) 0.025(2) 0.019(3) 0.0052(19) 0.0034(19) 0.0066(16)
O1B 0.0293(5) 0.0219(5) 0.0320(5) 0.0111(4) 0.0082(4) 0.0107(4)
C2B 0.022(2) 0.0181(17) 0.028(2) 0.0080(15) 0.0095(19) 0.0005(16)
C3B 0.0208(19) 0.0190(18) 0.023(2) 0.0086(17) 0.0047(16) 0.0081(14)
C4B 0.0258(18) 0.0216(17) 0.021(3) 0.0062(18) 0.008(2) 0.0097(14)
O5B 0.034(3) 0.0272(18) 0.044(5) 0.020(2) 0.014(3) 0.0153(18)
C6B 0.0245(19) 0.022(2) 0.023(3) 0.0052(18) 0.0060(17) 0.0073(15)
C11 0.0222(6) 0.0235(6) 0.0236(6) 0.0095(5) 0.0059(5) 0.0095(5)
C12 0.0248(6) 0.0247(7) 0.0256(6) 0.0104(5) 0.0064(5) 0.0086(5)
C13 0.0237(7) 0.0306(7) 0.0382(8) 0.0113(6) 0.0093(6) 0.0059(6)
C14 0.0330(8) 0.0403(9) 0.0421(8) 0.0138(7) 0.0214(7) 0.0159(7)
C15 0.0396(8) 0.0327(8) 0.0307(7) 0.0073(6) 0.0158(6) 0.0148(7)
C16 0.0280(7) 0.0253(7) 0.0241(6) 0.0087(5) 0.0060(5) 0.0093(6)
C21 0.0247(6) 0.0224(6) 0.0282(7) 0.0089(5) 0.0078(5) 0.0049(5)
C22 0.0332(7) 0.0276(7) 0.0297(7) 0.0110(6) 0.0068(6) 0.0107(6)
C23 0.0298(7) 0.0307(7) 0.0260(6) 0.0069(6) 0.0052(5) 0.0065(6)
C24 0.0277(7) 0.0251(7) 0.0337(7) 0.0070(6) 0.0129(6) 0.0042(6)
C25 0.0330(7) 0.0236(7) 0.0369(7) 0.0141(6) 0.0142(6) 0.0097(6)
C26 0.0270(7) 0.0252(7) 0.0303(7) 0.0127(5) 0.0100(5) 0.0061(5)
C27 0.0630(11) 0.0381(9) 0.0337(8) 0.0129(7) 0.0034(8) 0.0253(8)
C28 0.0433(9) 0.0290(8) 0.0395(8) 0.0039(6) 0.0140(7) 0.0074(7)
C29 0.0394(8) 0.0316(8) 0.0319(7) 0.0157(6) 0.0091(6) 0.0103(6)
C31 0.0296(7) 0.0241(7) 0.0227(6) 0.0053(5) 0.0072(5) 0.0096(6)
C32 0.0299(7) 0.0271(7) 0.0249(6) 0.0070(5) 0.0087(5) 0.0120(6)
C33 0.0378(8) 0.0241(7) 0.0297(7) 0.0080(5) 0.0126(6) 0.0118(6)
C34 0.0346(8) 0.0272(7) 0.0280(7) 0.0026(6) 0.0100(6) 0.0049(6)
C35 0.0295(7) 0.0346(8) 0.0264(7) 0.0039(6) 0.0024(5) 0.0091(6)
C36 0.0330(7) 0.0277(7) 0.0251(6) 0.0062(5) 0.0049(5) 0.0109(6)
C37 0.0353(8) 0.0382(8) 0.0386(8) 0.0159(7) 0.0071(6) 0.0175(7)
C38 0.0467(10) 0.0339(9) 0.0369(8) 0.0013(7) 0.0048(7) -0.0027(7)
C39 0.0492(10) 0.0358(8) 0.0365(8) 0.0122(7) -0.0055(7) 0.0156(7)
C41 0.0228(6) 0.0200(6) 0.0271(6) 0.0078(5) 0.0068(5) 0.0085(5)
C42 0.0245(7) 0.0270(7) 0.0303(7) 0.0118(5) 0.0045(5) 0.0077(5)
C43 0.0234(7) 0.0548(10) 0.0494(9) 0.0243(8) 0.0085(6) 0.0166(7)
C44 0.0402(9) 0.0716(13) 0.0532(10) 0.0295(9) 0.0280(8) 0.0372(9)
C45 0.0514(10) 0.0539(10) 0.0299(7) 0.0114(7) 0.0161(7) 0.0337(9)
C46 0.0319(7) 0.0261(7) 0.0281(7) 0.0058(5) 0.0046(6) 0.0142(6)
C51 0.0305(7) 0.0273(7) 0.0296(7) 0.0094(6) -0.0009(6) 0.0063(6)
C52 0.0305(7) 0.0280(7) 0.0331(7) 0.0110(6) 0.0023(6) 0.0083(6)
C53 0.0405(8) 0.0341(8) 0.0315(7) 0.0144(6) 0.0024(6) 0.0126(7)
C54 0.0417(9) 0.0381(9) 0.0314(8) 0.0084(6) -0.0004(6) 0.0129(7)
C55 0.0488(10) 0.0279(8) 0.0383(8) 0.0054(6) -0.0046(7) 0.0093(7)
C56 0.0458(9) 0.0291(8) 0.0364(8) 0.0127(6) -0.0019(7) 0.0074(7)
C57 0.0387(8) 0.0279(7) 0.0397(8) 0.0126(6) 0.0058(6) 0.0106(6)
C58 0.0667(13) 0.0489(11) 0.0331(9) 0.0057(8) 0.0017(8) 0.0174(10)
C59 0.0815(15) 0.0322(9) 0.0479(10) 0.0187(8) -0.0014(10) 0.0113(9)
C61 0.0324(7) 0.0249(7) 0.0243(6) 0.0038(5) 0.0020(5) 0.0111(6)
C62 0.0414(8) 0.0262(7) 0.0250(6) 0.0071(5) 0.0063(6) 0.0113(6)
C63 0.0325(7) 0.0295(7) 0.0274(7) 0.0033(6) 0.0073(6) 0.0045(6)
C64 0.0289(7) 0.0393(8) 0.0241(6) 0.0037(6) 0.0064(5) 0.0134(6)
C65 0.0356(8) 0.0351(8) 0.0269(7) 0.0124(6) 0.0078(6) 0.0187(6)
C66 0.0316(7) 0.0268(7) 0.0274(7) 0.0074(5) 0.0071(6) 0.0114(6)
C67 0.0715(13) 0.0263(8) 0.0370(8) 0.0090(7) -0.0001(8) 0.0162(8)
C68 0.0340(8) 0.0560(11) 0.0332(8) 0.0008(7) 0.0010(6) 0.0188(8)
C69 0.0401(8) 0.0291(8) 0.0428(8) 0.0140(7) 0.0107(7) 0.0103(7)
C71 0.0266(7) 0.0220(6) 0.0275(6) 0.0088(5) 0.0040(5) 0.0060(5)
C72 0.0320(7) 0.0244(7) 0.0320(7) 0.0102(6) 0.0064(6) 0.0107(6)
C73 0.0445(9) 0.0255(7) 0.0400(8) 0.0136(6) 0.0080(7) 0.0141(7)
C74 0.0473(9) 0.0263(7) 0.0450(9) 0.0195(7) 0.0106(7) 0.0078(7)
C75 0.0353(8) 0.0319(8) 0.0365(8) 0.0158(6) 0.0107(6) 0.0050(6)
C76 0.0272(7) 0.0256(7) 0.0271(6) 0.0083(5) 0.0045(5) 0.0050(5)
C77 0.0232(6) 0.0233(6) 0.0293(6) 0.0084(5) 0.0087(5) 0.0103(5)
O78 0.0381(6) 0.0252(5) 0.0428(6) 0.0146(5) -0.0061(5) 0.0008(5)
O79 0.0299(5) 0.0332(6) 0.0387(6) 0.0195(5) 0.0003(4) 0.0012(4)
C81 0.0373(8) 0.0237(7) 0.0359(7) 0.0119(6) 0.0113(6) 0.0166(6)
C82 0.0472(9) 0.0257(7) 0.0364(8) 0.0104(6) 0.0112(7) 0.0192(7)
C83 0.0610(11) 0.0424(9) 0.0368(8) 0.0172(7) 0.0195(8) 0.0339(8)
C84 0.0513(10) 0.0614(11) 0.0508(10) 0.0326(9) 0.0270(8) 0.0414(9)
C85 0.0369(8) 0.0508(10) 0.0499(9) 0.0272(8) 0.0166(7) 0.0276(8)
C86 0.0356(8) 0.0340(8) 0.0398(8) 0.0169(6) 0.0120(6) 0.0209(6)
C87 0.0558(11) 0.0313(8) 0.0384(8) 0.0075(7) 0.0039(8) 0.0102(8)
C88 0.0599(13) 0.122(2) 0.0634(13) 0.0540(14) 0.0362(11) 0.0569(15)
C89 0.0361(8) 0.0481(10) 0.0397(8) 0.0160(7) 0.0081(7) 0.0188(7)
C91 0.0243(6) 0.0255(7) 0.0305(7) 0.0102(5) 0.0108(5) 0.0034(5)
C92 0.0361(8) 0.0306(7) 0.0299(7) 0.0093(6) 0.0112(6) 0.0044(6)
C93 0.0475(9) 0.0293(8) 0.0367(8) 0.0073(6) 0.0210(7) 0.0079(7)
C94 0.0402(8) 0.0350(8) 0.0496(9) 0.0178(7) 0.0287(7) 0.0147(7)
C95 0.0270(7) 0.0395(8) 0.0423(8) 0.0179(7) 0.0146(6) 0.0113(6)
C96 0.0232(6) 0.0309(7) 0.0330(7) 0.0099(6) 0.0104(5) 0.0047(6)
C97 0.0646(12) 0.0481(10) 0.0315(8) 0.0046(7) -0.0026(8) 0.0157(9)
C98 0.0701(14) 0.0531(12) 0.0733(14) 0.0267(10) 0.0425(11) 0.0374(11)
C99 0.0298(8) 0.0427(9) 0.0347(8) 0.0037(7) 0.0029(6) 0.0074(7)

loop_
_atom_type_symbol
_atom_type_description
_atom_type_scat_dispersion_real
_atom_type_scat_dispersion_imag
_atom_type_scat_source
C C 0.0181 0.0091 'International Tables Vol C Tables 4.2.6.8 and 6.1.1.4'
H H 0.0000 0.0000 'International Tables Vol C Tables 4.2.6.8 and 6.1.1.4'
Fe Fe -1.1336 3.1974 'International Tables Vol C Tables 4.2.6.8 and 6.1.1.4'
O O 0.0492 0.0322 'International Tables Vol C Tables 4.2.6.8 and 6.1.1.4'

loop_
_exptl_crystal_face_index_h
_exptl_crystal_face_index_k
_exptl_crystal_face_index_l
_exptl_crystal_face_perp_dist
-7 0 7 0.1113
7 0 -6 0.1173
3 -10 5 0.1998
-3 10 -5 0.2434
-1 0 13 0.0728
1 -1 -13 0.0429
0 0 13 0.0672

loop_
_geom_angle_atom_site_label_1
_geom_angle_atom_site_label_2
_geom_angle_atom_site_label_3
_geom_angle
_geom_angle_site_symmetry_1
_geom_angle_site_symmetry_3
_geom_angle_publ_flag
O1A Fe1 C33 111.57(5) . . ?
O1A Fe1 O78 114.07(4) . . ?
O1A Fe1 O79 153.48(5) . . ?
O1B Fe1 C33 111.57(5) . . ?
O1B Fe1 O78 114.07(4) . . ?
O1B Fe1 O79 153.48(5) . . ?
O78 Fe1 C33 112.34(5) . . ?
O79 Fe1 C33 92.63(5) . . ?
O79 Fe1 O78 62.75(4) . . ?
C2A O1A Fe1 137.0(8) . . ?
O1A C2A C3A 124.6(9) . . ?
O1A C2A C6A 139.6(10) . . ?
C6A C2A C3A 94.4(5) . . ?
C2A C3A H3A 107.3 . . ?
C2A C3A C4A 81.3(6) . . ?
C4A C3A H3A 107.3 . . ?
C41 C3A C2A 125.6(8) . . ?
C41 C3A H3A 107.3 . . ?
C41 C3A C4A 125.2(6) . . ?
O5A C4A C3A 131.3(13) . . ?
O5A C4A C6A 138.2(14) . . ?
C6A C4A C3A 90.1(5) . . ?
C2A C6A C4A 92.9(7) . . ?
C2A C6A C11 133.5(7) . . ?
C4A C6A C11 131.5(6) . . ?
C2B O1B Fe1 136.1(7) . . ?
O1B C2B C3B 124.9(8) . . ?
O1B C2B C6B 138.0(9) . . ?
C6B C2B C3B 95.8(5) . . ?
C2B C3B H3B 107.6 . . ?
C2B C3B C4B 79.8(5) . . ?
C4B C3B H3B 107.6 . . ?
C11 C3B C2B 126.9(7) . . ?
C11 C3B H3B 107.6 . . ?
C11 C3B C4B 124.0(5) . . ?
O5B C4B C3B 131.5(12) . . ?
O5B C4B C6B 136.8(12) . . ?
C6B C4B C3B 91.7(4) . . ?
C2B C6B C4B 91.1(6) . . ?
C2B C6B C41 135.8(7) . . ?
C4B C6B C41 130.7(6) . . ?
C12 C11 C6A 126.8(3) . . ?
C12 C11 C3B 115.0(3) . . ?
C16 C11 C6A 114.3(3) . . ?
C16 C11 C3B 126.7(3) . . ?
C16 C11 C12 118.23(12) . . ?
C11 C12 C21 122.95(12) . . ?
C13 C12 C11 120.03(13) . . ?
C13 C12 C21 117.00(13) . . ?
C12 C13 H13 119.4 . . ?
C14 C13 C12 121.19(14) . . ?
C14 C13 H13 119.4 . . ?
C13 C14 H14 120.4 . . ?
C15 C14 C13 119.24(14) . . ?
C15 C14 H14 120.4 . . ?
C14 C15 H15 119.5 . . ?
C14 C15 C16 120.93(14) . . ?
C16 C15 H15 119.5 . . ?
C11 C16 C31 122.41(13) . . ?
C15 C16 C11 120.37(13) . . ?
C15 C16 C31 117.20(13) . . ?
C22 C21 C12 119.34(12) . . ?
C22 C21 C26 120.17(13) . . ?
C26 C21 C12 120.25(12) . . ?
C21 C22 C27 120.96(13) . . ?
C23 C22 C21 119.01(13) . . ?
C23 C22 C27 120.03(13) . . ?
C22 C23 H23 119.1 . . ?
C24 C23 C22 121.81(13) . . ?
C24 C23 H23 119.1 . . ?
C23 C24 C28 120.91(14) . . ?
C25 C24 C23 118.15(13) . . ?
C25 C24 C28 120.94(14) . . ?
C24 C25 H25 118.9 . . ?
C24 C25 C26 122.15(13) . . ?
C26 C25 H25 118.9 . . ?
C21 C26 C29 121.18(13) . . ?
C25 C26 C21 118.70(13) . . ?
C25 C26 C29 120.12(13) . . ?
C22 C27 H27A 109.5 . . ?
C22 C27 H27B 109.5 . . ?
C22 C27 H27C 109.5 . . ?
H27A C27 H27B 109.5 . . ?
H27A C27 H27C 109.5 . . ?
H27B C27 H27C 109.5 . . ?
C24 C28 H28A 109.5 . . ?
C24 C28 H28B 109.5 . . ?
C24 C28 H28C 109.5 . . ?
H28A C28 H28B 109.5 . . ?
H28A C28 H28C 109.5 . . ?
H28B C28 H28C 109.5 . . ?
C26 C29 H29A 109.5 . . ?
C26 C29 H29B 109.5 . . ?
C26 C29 H29C 109.5 . . ?
H29A C29 H29B 109.5 . . ?
H29A C29 H29C 109.5 . . ?
H29B C29 H29C 109.5 . . ?
C32 C31 C16 119.57(13) . . ?
C36 C31 C16 120.16(13) . . ?
C36 C31 C32 120.19(13) . . ?
C31 C32 C37 121.31(13) . . ?
C33 C32 C31 119.15(13) . . ?
C33 C32 C37 119.53(13) . . ?
Fe1 C33 H33 90.4 . . ?
C32 C33 Fe1 87.21(9) . . ?
C32 C33 H33 119.3 . . ?
C32 C33 C34 121.31(14) . . ?
C34 C33 Fe1 92.39(9) . . ?
C34 C33 H33 119.3 . . ?
C33 C34 C38 121.36(15) . . ?
C35 C34 C33 117.85(14) . . ?
C35 C34 C38 120.71(15) . . ?
C34 C35 H35 118.8 . . ?
C34 C35 C36 122.45(14) . . ?
C36 C35 H35 118.8 . . ?
C31 C36 C39 122.17(14) . . ?
C35 C36 C31 119.01(14) . . ?
C35 C36 C39 118.77(14) . . ?
C32 C37 H37A 109.5 . . ?
C32 C37 H37B 109.5 . . ?
C32 C37 H37C 109.5 . . ?
H37A C37 H37B 109.5 . . ?
H37A C37 H37C 109.5 . . ?
H37B C37 H37C 109.5 . . ?
C34 C38 H38A 109.5 . . ?
C34 C38 H38B 109.5 . . ?
C34 C38 H38C 109.5 . . ?
H38A C38 H38B 109.5 . . ?
H38A C38 H38C 109.5 . . ?
H38B C38 H38C 109.5 . . ?
C36 C39 H39A 109.5 . . ?
C36 C39 H39B 109.5 . . ?
C36 C39 H39C 109.5 . . ?
H39A C39 H39B 109.5 . . ?
H39A C39 H39C 109.5 . . ?
H39B C39 H39C 109.5 . . ?
C42 C41 C3A 113.1(3) . . ?
C42 C41 C6B 128.3(3) . . ?
C46 C41 C3A 127.8(3) . . ?
C46 C41 C6B 112.4(3) . . ?
C46 C41 C42 119.16(13) . . ?
C41 C42 C51 122.06(13) . . ?
C43 C42 C41 119.47(14) . . ?
C43 C42 C51 118.45(13) . . ?
C42 C43 H43 119.4 . . ?
C44 C43 C42 121.16(15) . . ?
C44 C43 H43 119.4 . . ?
C43 C44 H44 120.3 . . ?
C45 C44 C43 119.41(15) . . ?
C45 C44 H44 120.3 . . ?
C44 C45 H45 119.5 . . ?
C44 C45 C46 121.04(15) . . ?
C46 C45 H45 119.5 . . ?
C41 C46 C61 122.48(13) . . ?
C45 C46 C41 119.75(14) . . ?
C45 C46 C61 117.77(13) . . ?
C52 C51 C42 120.78(13) . . ?
C52 C51 C56 119.93(14) . . ?
C56 C51 C42 119.23(13) . . ?
C51 C52 C57 121.30(14) . . ?
C53 C52 C51 118.96(14) . . ?
C53 C52 C57 119.73(14) . . ?
C52 C53 H53 118.9 . . ?
C54 C53 C52 122.15(15) . . ?
C54 C53 H53 118.9 . . ?
C53 C54 C58 121.04(16) . . ?
C55 C54 C53 117.78(15) . . ?
C55 C54 C58 121.18(16) . . ?
C54 C55 H55 119.0 . . ?
C54 C55 C56 122.10(15) . . ?
C56 C55 H55 119.0 . . ?
C51 C56 C59 120.79(15) . . ?
C55 C56 C51 119.08(15) . . ?
C55 C56 C59 120.12(16) . . ?
C52 C57 H57A 109.5 . . ?
C52 C57 H57B 109.5 . . ?
C52 C57 H57C 109.5 . . ?
H57A C57 H57B 109.5 . . ?
H57A C57 H57C 109.5 . . ?
H57B C57 H57C 109.5 . . ?
C54 C58 H58A 109.5 . . ?
C54 C58 H58B 109.5 . . ?
C54 C58 H58C 109.5 . . ?
H58A C58 H58B 109.5 . . ?
H58A C58 H58C 109.5 . . ?
H58B C58 H58C 109.5 . . ?
C56 C59 H59A 109.5 . . ?
C56 C59 H59B 109.5 . . ?
C56 C59 H59C 109.5 . . ?
H59A C59 H59B 109.5 . . ?
H59A C59 H59C 109.5 . . ?
H59B C59 H59C 109.5 . . ?
C62 C61 C46 120.23(13) . . ?
C66 C61 C46 119.72(13) . . ?
C66 C61 C62 119.94(13) . . ?
C61 C62 C67 121.77(14) . . ?
C63 C62 C61 118.96(14) . . ?
C63 C62 C67 119.23(15) . . ?
C62 C63 H63 119.0 . . ?
C64 C63 C62 121.94(14) . . ?
C64 C63 H63 119.0 . . ?
C63 C64 C68 120.77(15) . . ?
C65 C64 C63 118.05(13) . . ?
C65 C64 C68 121.13(15) . . ?
C64 C65 H65 119.0 . . ?
C64 C65 C66 122.04(14) . . ?
C66 C65 H65 119.0 . . ?
C61 C66 C69 121.64(13) . . ?
C65 C66 C61 119.07(14) . . ?
C65 C66 C69 119.29(13) . . ?
C62 C67 H67A 109.5 . . ?
C62 C67 H67B 109.5 . . ?
C62 C67 H67C 109.5 . . ?
H67A C67 H67B 109.5 . . ?
H67A C67 H67C 109.5 . . ?
H67B C67 H67C 109.5 . . ?
C64 C68 H68A 109.5 . . ?
C64 C68 H68B 109.5 . . ?
C64 C68 H68C 109.5 . . ?
H68A C68 H68B 109.5 . . ?
H68A C68 H68C 109.5 . . ?
H68B C68 H68C 109.5 . . ?
C66 C69 H69A 109.5 . . ?
C66 C69 H69B 109.5 . . ?
C66 C69 H69C 109.5 . . ?
H69A C69 H69B 109.5 . . ?
H69A C69 H69C 109.5 . . ?
H69B C69 H69C 109.5 . . ?
C72 C71 C77 118.55(13) . . ?
C76 C71 C72 121.60(13) . . ?
C76 C71 C77 119.85(13) . . ?
C71 C72 C81 120.13(13) . . ?
C73 C72 C71 118.46(14) . . ?
C73 C72 C81 121.29(14) . . ?
C72 C73 H73 119.8 . . ?
C74 C73 C72 120.33(15) . . ?
C74 C73 H73 119.8 . . ?
C73 C74 H74 119.7 . . ?
C73 C74 C75 120.63(14) . . ?
C75 C74 H74 119.7 . . ?
C74 C75 H75 119.8 . . ?
C74 C75 C76 120.43(15) . . ?
C76 C75 H75 119.8 . . ?
C71 C76 C75 118.50(14) . . ?
C71 C76 C91 119.65(13) . . ?
C75 C76 C91 121.80(14) . . ?
O78 C77 C71 120.84(12) . . ?
O78 C77 O79 118.41(13) . . ?
O79 C77 C71 120.72(12) . . ?
C77 O78 Fe1 88.13(9) . . ?
C77 O79 Fe1 90.52(9) . . ?
C82 C81 C72 118.57(14) . . ?
C86 C81 C72 121.21(14) . . ?
C86 C81 C82 120.21(15) . . ?
C81 C82 C87 120.73(16) . . ?
C83 C82 C81 118.42(16) . . ?
C83 C82 C87 120.86(16) . . ?
C82 C83 H83 118.9 . . ?
C84 C83 C82 122.12(16) . . ?
C84 C83 H83 118.9 . . ?
C83 C84 C85 118.37(16) . . ?
C83 C84 C88 121.09(18) . . ?
C85 C84 C88 120.5(2) . . ?
C84 C85 H85 119.2 . . ?
C86 C85 C84 121.65(17) . . ?
C86 C85 H85 119.2 . . ?
C81 C86 C89 120.76(15) . . ?
C85 C86 C81 119.22(15) . . ?
C85 C86 C89 120.00(16) . . ?
C82 C87 H87A 109.5 . . ?
C82 C87 H87B 109.5 . . ?
C82 C87 H87C 109.5 . . ?
H87A C87 H87B 109.5 . . ?
H87A C87 H87C 109.5 . . ?
H87B C87 H87C 109.5 . . ?
C84 C88 H88A 109.5 . . ?
C84 C88 H88B 109.5 . . ?
C84 C88 H88C 109.5 . . ?
H88A C88 H88B 109.5 . . ?
H88A C88 H88C 109.5 . . ?
H88B C88 H88C 109.5 . . ?
C86 C89 H89A 109.5 . . ?
C86 C89 H89B 109.5 . . ?
C86 C89 H89C 109.5 . . ?
H89A C89 H89B 109.5 . . ?
H89A C89 H89C 109.5 . . ?
H89B C89 H89C 109.5 . . ?
C92 C91 C76 121.23(13) . . ?
C92 C91 C96 120.19(14) . . ?
C96 C91 C76 118.53(13) . . ?
C91 C92 C97 120.69(15) . . ?
C93 C92 C91 118.90(15) . . ?
C93 C92 C97 120.41(15) . . ?
C92 C93 H93 119.0 . . ?
C94 C93 C92 122.01(15) . . ?
C94 C93 H93 119.0 . . ?
C93 C94 C95 117.99(15) . . ?
C93 C94 C98 121.72(17) . . ?
C95 C94 C98 120.29(18) . . ?
C94 C95 H95 119.0 . . ?
C96 C95 C94 122.10(15) . . ?
C96 C95 H95 119.0 . . ?
C91 C96 C99 121.09(14) . . ?
C95 C96 C91 118.80(14) . . ?
C95 C96 C99 120.10(14) . . ?
C92 C97 H97A 109.5 . . ?
C92 C97 H97B 109.5 . . ?
C92 C97 H97C 109.5 . . ?
H97A C97 H97B 109.5 . . ?
H97A C97 H97C 109.5 . . ?
H97B C97 H97C 109.5 . . ?
C94 C98 H98A 109.5 . . ?
C94 C98 H98B 109.5 . . ?
C94 C98 H98C 109.5 . . ?
H98A C98 H98B 109.5 . . ?
H98A C98 H98C 109.5 . . ?
H98B C98 H98C 109.5 . . ?
C96 C99 H99A 109.5 . . ?
C96 C99 H99B 109.5 . . ?
C96 C99 H99C 109.5 . . ?
H99A C99 H99B 109.5 . . ?
H99A C99 H99C 109.5 . . ?
H99B C99 H99C 109.5 . . ?

loop_
_geom_bond_atom_site_label_1
_geom_bond_atom_site_label_2
_geom_bond_distance
_geom_bond_site_symmetry_2
_geom_bond_publ_flag
Fe1 O1A 1.8702(10) . ?
Fe1 O1B 1.8702(10) . ?
Fe1 C33 2.3737(14) . ?
Fe1 O78 2.1074(11) . ?
Fe1 O79 2.0441(11) . ?
O1A C2A 1.306(7) . ?
C2A C3A 1.561(11) . ?
C2A C6A 1.361(12) . ?
C3A H3A 1.0000 . ?
C3A C4A 1.576(11) . ?
C3A C41 1.531(7) . ?
C4A O5A 1.200(9) . ?
C4A C6A 1.456(12) . ?
C6A C11 1.473(7) . ?
O1B C2B 1.283(7) . ?
C2B C3B 1.561(10) . ?
C2B C6B 1.358(11) . ?
C3B H3B 1.0000 . ?
C3B C4B 1.570(10) . ?
C3B C11 1.518(6) . ?
C4B O5B 1.203(8) . ?
C4B C6B 1.454(10) . ?
C6B C41 1.465(6) . ?
C11 C12 1.4126(19) . ?
C11 C16 1.4057(19) . ?
C12 C13 1.393(2) . ?
C12 C21 1.4972(19) . ?
C13 H13 0.9500 . ?
C13 C14 1.383(2) . ?
C14 H14 0.9500 . ?
C14 C15 1.382(2) . ?
C15 H15 0.9500 . ?
C15 C16 1.395(2) . ?
C16 C31 1.4953(19) . ?
C21 C22 1.401(2) . ?
C21 C26 1.404(2) . ?
C22 C23 1.393(2) . ?
C22 C27 1.507(2) . ?
C23 H23 0.9500 . ?
C23 C24 1.390(2) . ?
C24 C25 1.384(2) . ?
C24 C28 1.507(2) . ?
C25 H25 0.9500 . ?
C25 C26 1.394(2) . ?
C26 C29 1.508(2) . ?
C27 H27A 0.9800 . ?
C27 H27B 0.9800 . ?
C27 H27C 0.9800 . ?
C28 H28A 0.9800 . ?
C28 H28B 0.9800 . ?
C28 H28C 0.9800 . ?
C29 H29A 0.9800 . ?
C29 H29B 0.9800 . ?
C29 H29C 0.9800 . ?
C31 C32 1.405(2) . ?
C31 C36 1.404(2) . ?
C32 C33 1.403(2) . ?
C32 C37 1.511(2) . ?
C33 H33 0.9500 . ?
C33 C34 1.411(2) . ?
C34 C35 1.385(2) . ?
C34 C38 1.504(2) . ?
C35 H35 0.9500 . ?
C35 C36 1.396(2) . ?
C36 C39 1.508(2) . ?
C37 H37A 0.9800 . ?
C37 H37B 0.9800 . ?
C37 H37C 0.9800 . ?
C38 H38A 0.9800 . ?
C38 H38B 0.9800 . ?
C38 H38C 0.9800 . ?
C39 H39A 0.9800 . ?
C39 H39B 0.9800 . ?
C39 H39C 0.9800 . ?
C41 C42 1.4095(19) . ?
C41 C46 1.4068(19) . ?
C42 C43 1.394(2) . ?
C42 C51 1.500(2) . ?
C43 H43 0.9500 . ?
C43 C44 1.384(3) . ?
C44 H44 0.9500 . ?
C44 C45 1.384(3) . ?
C45 H45 0.9500 . ?
C45 C46 1.392(2) . ?
C46 C61 1.502(2) . ?
C51 C52 1.399(2) . ?
C51 C56 1.405(2) . ?
C52 C53 1.398(2) . ?
C52 C57 1.507(2) . ?
C53 H53 0.9500 . ?
C53 C54 1.390(2) . ?
C54 C55 1.387(2) . ?
C54 C58 1.511(2) . ?
C55 H55 0.9500 . ?
C55 C56 1.394(2) . ?
C56 C59 1.510(2) . ?
C57 H57A 0.9800 . ?
C57 H57B 0.9800 . ?
C57 H57C 0.9800 . ?
C58 H58A 0.9800 . ?
C58 H58B 0.9800 . ?
C58 H58C 0.9800 . ?
C59 H59A 0.9800 . ?
C59 H59B 0.9800 . ?
C59 H59C 0.9800 . ?
C61 C62 1.404(2) . ?
C61 C66 1.402(2) . ?
C62 C63 1.394(2) . ?
C62 C67 1.509(2) . ?
C63 H63 0.9500 . ?
C63 C64 1.391(2) . ?
C64 C65 1.385(2) . ?
C64 C68 1.507(2) . ?
C65 H65 0.9500 . ?
C65 C66 1.394(2) . ?
C66 C69 1.509(2) . ?
C67 H67A 0.9800 . ?
C67 H67B 0.9800 . ?
C67 H67C 0.9800 . ?
C68 H68A 0.9800 . ?
C68 H68B 0.9800 . ?
C68 H68C 0.9800 . ?
C69 H69A 0.9800 . ?
C69 H69B 0.9800 . ?
C69 H69C 0.9800 . ?
C71 C72 1.404(2) . ?
C71 C76 1.395(2) . ?
C71 C77 1.5036(19) . ?
C72 C73 1.396(2) . ?
C72 C81 1.495(2) . ?
C73 H73 0.9500 . ?
C73 C74 1.386(3) . ?
C74 H74 0.9500 . ?
C74 C75 1.387(2) . ?
C75 H75 0.9500 . ?
C75 C76 1.397(2) . ?
C76 C91 1.495(2) . ?
C77 O78 1.2498(18) . ?
C77 O79 1.2672(18) . ?
C81 C82 1.408(2) . ?
C81 C86 1.399(2) . ?
C82 C83 1.396(3) . ?
C82 C87 1.503(3) . ?
C83 H83 0.9500 . ?
C83 C84 1.381(3) . ?
C84 C85 1.392(3) . ?
C84 C88 1.513(3) . ?
C85 H85 0.9500 . ?
C85 C86 1.388(2) . ?
C86 C89 1.509(2) . ?
C87 H87A 0.9800 . ?
C87 H87B 0.9800 . ?
C87 H87C 0.9800 . ?
C88 H88A 0.9800 . ?
C88 H88B 0.9800 . ?
C88 H88C 0.9800 . ?
C89 H89A 0.9800 . ?
C89 H89B 0.9800 . ?
C89 H89C 0.9800 . ?
C91 C92 1.400(2) . ?
C91 C96 1.402(2) . ?
C92 C93 1.390(2) . ?
C92 C97 1.503(2) . ?
C93 H93 0.9500 . ?
C93 C94 1.385(3) . ?
C94 C95 1.389(2) . ?
C94 C98 1.511(2) . ?
C95 H95 0.9500 . ?
C95 C96 1.387(2) . ?
C96 C99 1.503(2) . ?
C97 H97A 0.9800 . ?
C97 H97B 0.9800 . ?
C97 H97C 0.9800 . ?
C98 H98A 0.9800 . ?
C98 H98B 0.9800 . ?
C98 H98C 0.9800 . ?
C99 H99A 0.9800 . ?
C99 H99B 0.9800 . ?
C99 H99C 0.9800 . ?

loop_
_geom_torsion_atom_site_label_1
_geom_torsion_atom_site_label_2
_geom_torsion_atom_site_label_3
_geom_torsion_atom_site_label_4
_geom_torsion
_geom_torsion_site_symmetry_1
_geom_torsion_site_symmetry_2
_geom_torsion_site_symmetry_3
_geom_torsion_site_symmetry_4
_geom_torsion_publ_flag
Fe1 O1A C2A C3A -60(2) . . . . ?
Fe1 O1A C2A C6A 103(2) . . . . ?
Fe1 O1B C2B C3B 127.2(10) . . . . ?
Fe1 O1B C2B C6B -69(2) . . . . ?
Fe1 C33 C34 C35 -86.41(14) . . . . ?
Fe1 C33 C34 C38 96.74(14) . . . . ?
O1A C2A C3A C4A 177.2(17) . . . . ?
O1A C2A C3A C41 -55(2) . . . . ?
O1A C2A C6A C4A -175(2) . . . . ?
O1A C2A C6A C11 -10(3) . . . . ?
C2A C3A C4A O5A 178.0(14) . . . . ?
C2A C3A C4A C6A -7.9(9) . . . . ?
C2A C3A C41 C42 147.7(8) . . . . ?
C2A C3A C41 C46 -32.2(10) . . . . ?
C2A C6A C11 C12 139.5(12) . . . . ?
C2A C6A C11 C16 -50.6(14) . . . . ?
C3A C2A C6A C4A -9.1(10) . . . . ?
C3A C2A C6A C11 155.2(6) . . . . ?
C3A C4A C6A C2A 9.0(10) . . . . ?
C3A C4A C6A C11 -155.8(6) . . . . ?
C3A C41 C42 C43 179.0(3) . . . . ?
C3A C41 C42 C51 -2.7(4) . . . . ?
C3A C41 C46 C45 -179.8(4) . . . . ?
C3A C41 C46 C61 1.2(4) . . . . ?
C4A C3A C41 C42 -106.3(6) . . . . ?
C4A C3A C41 C46 73.8(7) . . . . ?
C4A C6A C11 C12 -61.7(8) . . . . ?
C4A C6A C11 C16 108.2(7) . . . . ?
O5A C4A C6A C2A -177.6(16) . . . . ?
O5A C4A C6A C11 17.6(17) . . . . ?
C6A C2A C3A C4A 8.5(9) . . . . ?
C6A C2A C3A C41 135.9(8) . . . . ?
C6A C11 C12 C13 169.0(4) . . . . ?
C6A C11 C12 C21 -12.8(4) . . . . ?
C6A C11 C16 C15 -171.0(3) . . . . ?
C6A C11 C16 C31 7.4(4) . . . . ?
O1B C2B C3B C4B 178.8(15) . . . . ?
O1B C2B C3B C11 -56.1(18) . . . . ?
O1B C2B C6B C4B -177(2) . . . . ?
O1B C2B C6B C41 -14(3) . . . . ?
C2B C3B C4B O5B 174.0(12) . . . . ?
C2B C3B C4B C6B -9.0(8) . . . . ?
C2B C3B C11 C12 168.0(7) . . . . ?
C2B C3B C11 C16 -8.3(9) . . . . ?
C2B C6B C41 C42 117.5(12) . . . . ?
C2B C6B C41 C46 -66.5(13) . . . . ?
C3B C2B C6B C4B -10.3(8) . . . . ?
C3B C2B C6B C41 152.2(6) . . . . ?
C3B C4B C6B C2B 10.2(9) . . . . ?
C3B C4B C6B C41 -153.7(5) . . . . ?
C3B C11 C12 C13 -177.2(3) . . . . ?
C3B C11 C12 C21 1.1(3) . . . . ?
C3B C11 C16 C15 176.0(3) . . . . ?
C3B C11 C16 C31 -5.6(4) . . . . ?
C4B C3B C11 C12 -88.2(5) . . . . ?
C4B C3B C11 C16 95.6(5) . . . . ?
C4B C6B C41 C42 -86.0(7) . . . . ?
C4B C6B C41 C46 90.0(6) . . . . ?
O5B C4B C6B C2B -173.1(13) . . . . ?
O5B C4B C6B C41 23.0(14) . . . . ?
C6B C2B C3B C4B 9.7(8) . . . . ?
C6B C2B C3B C11 134.8(7) . . . . ?
C6B C41 C42 C43 174.6(4) . . . . ?
C6B C41 C42 C51 -7.0(4) . . . . ?
C6B C41 C46 C45 -176.0(3) . . . . ?
C6B C41 C46 C61 4.9(3) . . . . ?
C11 C3B C4B O5B 46.2(12) . . . . ?
C11 C3B C4B C6B -136.8(5) . . . . ?
C11 C12 C13 C14 0.6(2) . . . . ?
C11 C12 C21 C22 -84.16(17) . . . . ?
C11 C12 C21 C26 101.41(16) . . . . ?
C11 C16 C31 C32 107.77(16) . . . . ?
C11 C16 C31 C36 -75.31(18) . . . . ?
C12 C11 C16 C15 -0.22(19) . . . . ?
C12 C11 C16 C31 178.24(12) . . . . ?
C12 C13 C14 C15 0.1(2) . . . . ?
C12 C21 C22 C23 -173.60(13) . . . . ?
C12 C21 C22 C27 5.5(2) . . . . ?
C12 C21 C26 C25 173.43(13) . . . . ?
C12 C21 C26 C29 -5.8(2) . . . . ?
C13 C12 C21 C22 94.17(17) . . . . ?
C13 C12 C21 C26 -80.26(17) . . . . ?
C13 C14 C15 C16 -0.9(2) . . . . ?
C14 C15 C16 C11 1.0(2) . . . . ?
C14 C15 C16 C31 -177.56(14) . . . . ?
C15 C16 C31 C32 -73.72(17) . . . . ?
C15 C16 C31 C36 103.20(16) . . . . ?
C16 C11 C12 C13 -0.56(19) . . . . ?
C16 C11 C12 C21 177.72(12) . . . . ?
C16 C31 C32 C33 177.46(12) . . . . ?
C16 C31 C32 C37 -1.6(2) . . . . ?
C16 C31 C36 C35 -177.64(13) . . . . ?
C16 C31 C36 C39 -0.3(2) . . . . ?
C21 C12 C13 C14 -177.77(14) . . . . ?
C21 C22 C23 C24 0.0(2) . . . . ?
C22 C21 C26 C25 -1.0(2) . . . . ?
C22 C21 C26 C29 179.80(14) . . . . ?
C22 C23 C24 C25 -0.7(2) . . . . ?
C22 C23 C24 C28 178.98(15) . . . . ?
C23 C24 C25 C26 0.5(2) . . . . ?
C24 C25 C26 C21 0.3(2) . . . . ?
C24 C25 C26 C29 179.52(14) . . . . ?
C26 C21 C22 C23 0.8(2) . . . . ?
C26 C21 C22 C27 179.95(15) . . . . ?
C27 C22 C23 C24 -179.14(16) . . . . ?
C28 C24 C25 C26 -179.11(14) . . . . ?
C31 C32 C33 Fe1 90.02(12) . . . . ?
C31 C32 C33 C34 -1.1(2) . . . . ?
C32 C31 C36 C35 -0.7(2) . . . . ?
C32 C31 C36 C39 176.55(14) . . . . ?
C32 C33 C34 C35 1.8(2) . . . . ?
C32 C33 C34 C38 -175.08(14) . . . . ?
C33 Fe1 O1A C2A -60.8(10) . . . . ?
C33 Fe1 O1B C2B -70.5(9) . . . . ?
C33 C34 C35 C36 -2.0(2) . . . . ?
C34 C35 C36 C31 1.5(2) . . . . ?
C34 C35 C36 C39 -175.87(15) . . . . ?
C36 C31 C32 C33 0.5(2) . . . . ?
C36 C31 C32 C37 -178.47(13) . . . . ?
C37 C32 C33 Fe1 -90.95(13) . . . . ?
C37 C32 C33 C34 177.96(14) . . . . ?
C38 C34 C35 C36 174.87(15) . . . . ?
C41 C3A C4A O5A 50.2(14) . . . . ?
C41 C3A C4A C6A -135.6(6) . . . . ?
C41 C42 C43 C44 1.0(3) . . . . ?
C41 C42 C51 C52 92.54(18) . . . . ?
C41 C42 C51 C56 -90.24(19) . . . . ?
C41 C46 C61 C62 -85.48(18) . . . . ?
C41 C46 C61 C66 98.33(18) . . . . ?
C42 C41 C46 C45 0.4(2) . . . . ?
C42 C41 C46 C61 -178.68(13) . . . . ?
C42 C43 C44 C45 0.0(3) . . . . ?
C42 C51 C52 C53 177.67(15) . . . . ?
C42 C51 C52 C57 -3.6(2) . . . . ?
C42 C51 C56 C55 -177.26(16) . . . . ?
C42 C51 C56 C59 3.0(3) . . . . ?
C43 C42 C51 C52 -89.08(19) . . . . ?
C43 C42 C51 C56 88.1(2) . . . . ?
C43 C44 C45 C46 -0.8(3) . . . . ?
C44 C45 C46 C41 0.6(3) . . . . ?
C44 C45 C46 C61 179.70(16) . . . . ?
C45 C46 C61 C62 95.43(19) . . . . ?
C45 C46 C61 C66 -80.76(19) . . . . ?
C46 C41 C42 C43 -1.2(2) . . . . ?
C46 C41 C42 C51 177.20(13) . . . . ?
C46 C61 C62 C63 -176.63(14) . . . . ?
C46 C61 C62 C67 1.0(2) . . . . ?
C46 C61 C66 C65 176.06(13) . . . . ?
C46 C61 C66 C69 -3.2(2) . . . . ?
C51 C42 C43 C44 -177.44(16) . . . . ?
C51 C52 C53 C54 -0.7(3) . . . . ?
C52 C51 C56 C55 0.0(3) . . . . ?
C52 C51 C56 C59 -179.75(18) . . . . ?
C52 C53 C54 C55 0.5(3) . . . . ?
C52 C53 C54 C58 -179.59(18) . . . . ?
C53 C54 C55 C56 0.0(3) . . . . ?
C54 C55 C56 C51 -0.2(3) . . . . ?
C54 C55 C56 C59 179.5(2) . . . . ?
C56 C51 C52 C53 0.5(2) . . . . ?
C56 C51 C52 C57 179.23(16) . . . . ?
C57 C52 C53 C54 -179.48(16) . . . . ?
C58 C54 C55 C56 -179.93(19) . . . . ?
C61 C62 C63 C64 1.0(2) . . . . ?
C62 C61 C66 C65 -0.1(2) . . . . ?
C62 C61 C66 C69 -179.45(14) . . . . ?
C62 C63 C64 C65 -1.0(2) . . . . ?
C62 C63 C64 C68 176.54(14) . . . . ?
C63 C64 C65 C66 0.4(2) . . . . ?
C64 C65 C66 C61 0.2(2) . . . . ?
C64 C65 C66 C69 179.49(14) . . . . ?
C66 C61 C62 C63 -0.4(2) . . . . ?
C66 C61 C62 C67 177.15(15) . . . . ?
C67 C62 C63 C64 -176.61(15) . . . . ?
C68 C64 C65 C66 -177.16(14) . . . . ?
C71 C72 C73 C74 -1.0(2) . . . . ?
C71 C72 C81 C82 90.05(17) . . . . ?
C71 C72 C81 C86 -88.88(18) . . . . ?
C71 C76 C91 C92 94.93(17) . . . . ?
C71 C76 C91 C96 -82.46(17) . . . . ?
C71 C77 O78 Fe1 -174.06(12) . . . . ?
C71 C77 O79 Fe1 173.93(11) . . . . ?
C72 C71 C76 C75 -2.1(2) . . . . ?
C72 C71 C76 C91 175.05(13) . . . . ?
C72 C71 C77 O78 78.14(18) . . . . ?
C72 C71 C77 O79 -100.00(17) . . . . ?
C72 C73 C74 C75 -0.9(3) . . . . ?
C72 C81 C82 C83 -177.95(13) . . . . ?
C72 C81 C82 C87 1.8(2) . . . . ?
C72 C81 C86 C85 177.15(14) . . . . ?
C72 C81 C86 C89 -4.1(2) . . . . ?
C73 C72 C81 C82 -85.93(18) . . . . ?
C73 C72 C81 C86 95.14(18) . . . . ?
C73 C74 C75 C76 1.3(3) . . . . ?
C74 C75 C76 C71 0.2(2) . . . . ?
C74 C75 C76 C91 -176.88(14) . . . . ?
C75 C76 C91 C92 -87.98(18) . . . . ?
C75 C76 C91 C96 94.63(17) . . . . ?
C76 C71 C72 C73 2.5(2) . . . . ?
C76 C71 C72 C81 -173.59(13) . . . . ?
C76 C71 C77 O78 -102.41(17) . . . . ?
C76 C71 C77 O79 79.45(18) . . . . ?
C76 C91 C92 C93 -177.27(14) . . . . ?
C76 C91 C92 C97 1.9(2) . . . . ?
C76 C91 C96 C95 176.42(13) . . . . ?
C76 C91 C96 C99 -3.1(2) . . . . ?
C77 C71 C72 C73 -178.05(13) . . . . ?
C77 C71 C72 C81 5.9(2) . . . . ?
C77 C71 C76 C75 178.42(13) . . . . ?
C77 C71 C76 C91 -4.4(2) . . . . ?
O78 Fe1 O1A C2A 170.6(10) . . . . ?
O78 Fe1 O1B C2B 160.9(9) . . . . ?
O78 C77 O79 Fe1 -4.25(14) . . . . ?
O79 Fe1 O1A C2A 93.8(10) . . . . ?
O79 Fe1 O1B C2B 84.1(9) . . . . ?
O79 C77 O78 Fe1 4.13(14) . . . . ?
C81 C72 C73 C74 175.08(15) . . . . ?
C81 C82 C83 C84 0.3(2) . . . . ?
C82 C81 C86 C85 -1.8(2) . . . . ?
C82 C81 C86 C89 177.03(14) . . . . ?
C82 C83 C84 C85 -0.8(3) . . . . ?
C82 C83 C84 C88 178.76(18) . . . . ?
C83 C84 C85 C86 0.0(3) . . . . ?
C84 C85 C86 C81 1.3(2) . . . . ?
C84 C85 C86 C89 -177.51(15) . . . . ?
C86 C81 C82 C83 1.0(2) . . . . ?
C86 C81 C82 C87 -179.27(14) . . . . ?
C87 C82 C83 C84 -179.45(16) . . . . ?
C88 C84 C85 C86 -179.57(18) . . . . ?
C91 C92 C93 C94 1.2(2) . . . . ?
C92 C91 C96 C95 -1.0(2) . . . . ?
C92 C91 C96 C99 179.44(14) . . . . ?
C92 C93 C94 C95 -1.4(2) . . . . ?
C92 C93 C94 C98 178.36(17) . . . . ?
C93 C94 C95 C96 0.5(2) . . . . ?
C94 C95 C96 C91 0.7(2) . . . . ?
C94 C95 C96 C99 -179.72(15) . . . . ?
C96 C91 C92 C93 0.1(2) . . . . ?
C96 C91 C92 C97 179.26(15) . . . . ?
C97 C92 C93 C94 -178.01(17) . . . . ?
C98 C94 C95 C96 -179.33(16) . . . . ?

loop_
_exptl_oxdiff_crystal_face_indexfrac_h
_exptl_oxdiff_crystal_face_indexfrac_k
_exptl_oxdiff_crystal_face_indexfrac_l
_exptl_oxdiff_crystal_face_x
_exptl_oxdiff_crystal_face_y
_exptl_oxdiff_crystal_face_z
-6.9968 -0.0009 6.9851 0.8833 0.4160 0.1241
6.9967 0.0010 -5.9855 -0.8306 -0.4733 -0.1090
2.9983 -9.9941 5.0007 -0.1185 -0.0777 1.0357
-2.9983 9.9941 -5.0007 0.1185 0.0777 -1.0357
-1.0013 0.0004 12.9932 0.7581 -0.6287 0.1982
1.0014 -0.9998 -12.9934 -0.7742 0.6846 -0.1013
-0.0019 0.0005 12.9949 0.6846 -0.7455 0.1955

loop_
_smtbx_masks_void_nr
_smtbx_masks_void_average_x
_smtbx_masks_void_average_y
_smtbx_masks_void_average_z
_smtbx_masks_void_volume
_smtbx_masks_void_count_electrons
_smtbx_masks_void_content
1 0.000 -0.873 0.000 472.0 101.4 '2 C6H14'
